data_1571289
loop_
_publ_author_name
'Timmann, Sven'
'Wu, Tun-Hui'
'Golz, Christopher'
'Alcarazo, Manuel'

_publ_section_title
;
 Reactivity of &#x3b1;-diazo sulfonium salts: rhodium-catalysed ring
 expansion of indenes to naphthalenes.
;
_journal_issue 16
_journal_name_full 'Chemical science'
_journal_page_first 5938
_journal_page_last 5943
_journal_paper_doi 10.1039/d4sc01138d
_journal_volume 15
_journal_year 2024
_chemical_formula_moiety 'C23 H16 F3 S, B F4'
_chemical_formula_sum 'C23 H16 B F7 S'
_chemical_formula_weight 468.23
_space_group_crystal_system triclinic
_space_group_IT_number 2
_space_group_name_Hall '-P 1'
_space_group_name_H-M_alt 'P -1'
_atom_sites_solution_hydrogens geom
_atom_sites_solution_primary dual
_audit_creation_date 2023-07-03
_audit_creation_method
;FinalCif V123 by Daniel Kratzert, Freiburg 2023, 
https://dkratzert.de/finalcif.html
;
_audit_update_record
;
2024-02-14 deposited with the CCDC.	2024-03-12 downloaded from the CCDC.
;
_cell_angle_alpha 63.826(2)
_cell_angle_beta 68.524(4)
_cell_angle_gamma 80.590(2)
_cell_formula_units_Z 2
_cell_length_a 9.3811(6)
_cell_length_b 10.8726(11)
_cell_length_c 12.1464(10)
_cell_measurement_reflns_used 9771
_cell_measurement_temperature 100.00
_cell_measurement_theta_max 32.557
_cell_measurement_theta_min 2.333
_cell_volume 1034.66(15)
_computing_cell_refinement 'SAINT V8.40B (?, 2016)'
_computing_data_collection 'Bruker BIS V6.2.15/2021-03-15 && APEX4 2022.1-1'
_computing_data_reduction 'SAINT V8.40B (?, 2016)'
_computing_molecular_graphics 'Olex2 1.5 (Dolomanov et al., 2009)'
_computing_publication_material 'Olex2 1.5 (Dolomanov et al., 2009)'
_computing_structure_refinement 'XL  (Sheldrick, 2008)'
_computing_structure_solution 'XT  (Sheldrick, 2015)'
_diffrn_ambient_environment N~2~
_diffrn_ambient_temperature 100.00
_diffrn_detector CPAD
_diffrn_detector_area_resol_mean 7.41
_diffrn_detector_type 'Bruker PHOTON III'
_diffrn_measured_fraction_theta_full 1.000
_diffrn_measured_fraction_theta_max 0.997
_diffrn_measurement_device 'four-circle diffractometer'
_diffrn_measurement_device_type 'Bruker D8 VENTURE dual wavelength Mo/Ag'
_diffrn_measurement_method '\w and \f scans'
_diffrn_measurement_specimen_support 'MiTeGen micromount'
_diffrn_radiation_monochromator 'mirror optics'
_diffrn_radiation_probe x-ray
_diffrn_radiation_type MoK\a
_diffrn_radiation_wavelength 0.71073
_diffrn_reflns_av_R_equivalents 0.0220
_diffrn_reflns_av_unetI/netI 0.0096
_diffrn_reflns_Laue_measured_fraction_full 1.000
_diffrn_reflns_Laue_measured_fraction_max 0.997
_diffrn_reflns_limit_h_max 14
_diffrn_reflns_limit_h_min -14
_diffrn_reflns_limit_k_max 16
_diffrn_reflns_limit_k_min -16
_diffrn_reflns_limit_l_max 18
_diffrn_reflns_limit_l_min -18
_diffrn_reflns_number 98974
_diffrn_reflns_point_group_measured_fraction_full 1.000
_diffrn_reflns_point_group_measured_fraction_max 0.997
_diffrn_reflns_theta_full 25.242
_diffrn_reflns_theta_max 32.580
_diffrn_reflns_theta_min 1.981
_diffrn_source 'microfocus sealed X-ray tube'
_diffrn_source_current 1.4
_diffrn_source_power 0.07
_diffrn_source_type 'Incoatec I\ms'
_diffrn_source_voltage 50.0
_diffrn_standards_number 0
_exptl_absorpt_coefficient_mu 0.227
_exptl_absorpt_correction_T_max 0.9916
_exptl_absorpt_correction_T_min 0.9557
_exptl_absorpt_correction_type numerical
_exptl_absorpt_process_details
;
SADABS-2016/2 (Bruker,2016/2) was used for absorption correction.
wR2(int) was 0.0681 before and 0.0337 after correction.
The Ratio of minimum to maximum transmission is 0.9638.
The \l/2 correction factor is Not present.
;
_exptl_crystal_colour colourless
_exptl_crystal_colour_primary colourless
_exptl_crystal_density_diffrn 1.503
_exptl_crystal_description block
_exptl_crystal_F_000 476
_exptl_crystal_recrystallization_method
'from a mixture of methanol, dichloromethane and diethylether. Evaporated to dryness.'
_exptl_crystal_size_max 0.277
_exptl_crystal_size_mid 0.125
_exptl_crystal_size_min 0.11
_refine_diff_density_max 0.588
_refine_diff_density_min -0.341
_refine_diff_density_rms 0.048
_refine_ls_extinction_method none
_refine_ls_goodness_of_fit_ref 1.085
_refine_ls_hydrogen_treatment constr
_refine_ls_matrix_type full
_refine_ls_number_parameters 453
_refine_ls_number_reflns 7529
_refine_ls_number_restraints 76
_refine_ls_restrained_S_all 1.084
_refine_ls_R_factor_all 0.0433
_refine_ls_R_factor_gt 0.0403
_refine_ls_shift/su_max 0.001
_refine_ls_shift/su_mean 0.000
_refine_ls_structure_factor_coef Fsqd
_refine_ls_weighting_details 'w=1/[\s^2^(Fo^2^)+(0.0500P)^2^+0.3819P] where P=(Fo^2^+2Fc^2^)/3'
_refine_ls_weighting_scheme calc
_refine_ls_wR_factor_gt 0.1110
_refine_ls_wR_factor_ref 0.1133
_reflns_Friedel_coverage 0.000
_reflns_number_gt 6958
_reflns_number_total 7529
_reflns_threshold_expression 'I > 2\s(I)'
_cod_data_source_file d4sc01138d2.cif
_cod_data_source_block mo_2036_cg_0m
_cod_depositor_comments 'Adding full bibliography for 1571276--1571290.cif.'
_cod_database_code 1571289
_olex2_refinement_description
;
1. Fixed Uiso
 At 1.2 times of:
  All C(H) groups, All C(H,H) groups
2. Restrained distances
 F1A-C13A \\sim F2A-C13A \\sim F3A-C13A
 with sigma of 0.02
 F2B-C13B \\sim F1B-C13B \\sim F3B-C13B
 with sigma of 0.02
 F5A-B1A \\sim F5B-B1B
 with sigma of 0.02
 F7A-B1A \\sim F7B-B1B
 with sigma of 0.02
 F4A-B1A \\sim F4B-B1B
 with sigma of 0.02
 F6A-B1A \\sim F6B-B1B
 with sigma of 0.02
 F5A-F7A \\sim F5B-F7B
 with sigma of 0.04
 F5A-F4A \\sim F5B-F4B
 with sigma of 0.04
 F5A-F6A \\sim F5B-F6B
 with sigma of 0.04
 F7A-F4A \\sim F7B-F4B
 with sigma of 0.04
 F7A-F6A \\sim F7B-F6B
 with sigma of 0.04
 F4A-F6A \\sim F4B-F6B
 with sigma of 0.04
3. Rigid body (RIGU) restrains
 F4A, F5A, F6A, F7A, B1A
 with sigma for 1-2 distances of 0.01 and sigma for 1-3 distances of 0.02
 F4B, F5B, F6B, F7B, B1B
 with sigma for 1-2 distances of 0.01 and sigma for 1-3 distances of 0.02
4. Others
 Sof(F1B)=Sof(F2B)=Sof(F3B)=Sof(C13B)=Sof(C15B)=Sof(H15B)=Sof(C16B)=Sof(H16B)=
 Sof(C17B)=Sof(C18B)=Sof(H18B)=Sof(C19B)=Sof(H19B)=Sof(C20B)=Sof(H20B)=
 Sof(C21B)=Sof(H21B)=Sof(C22B)=Sof(C23B)=Sof(H23C)=Sof(H23D)=1-FVAR(1)
 Sof(F1A)=Sof(F2A)=Sof(F3A)=Sof(C13A)=Sof(C15A)=Sof(H15A)=Sof(C16A)=Sof(H16A)=
 Sof(C17A)=Sof(C18A)=Sof(C19A)=Sof(H19A)=Sof(C20A)=Sof(H20A)=Sof(C21A)=
 Sof(H21A)=Sof(C22A)=Sof(H22A)=Sof(C23A)=Sof(H23A)=Sof(H23B)=FVAR(1)
 Sof(F4B)=Sof(F5B)=Sof(F6B)=Sof(F7B)=Sof(B1B)=1-FVAR(2)
 Sof(F4A)=Sof(F5A)=Sof(F6A)=Sof(F7A)=Sof(B1A)=FVAR(2)
5.a Ternary CH refined with riding coordinates:
 C15A(H15A), C15B(H15B), C16A(H16A), C16B(H16B)
5.b Secondary CH2 refined with riding coordinates:
 C23A(H23A,H23B), C23B(H23C,H23D)
5.c Aromatic/amide H refined with riding coordinates:
 C2(H2), C3(H3), C4(H4), C5(H5), C9(H9), C10(H10), C11(H11), C12(H12),
 C18B(H18B), C19A(H19A), C19B(H19B), C20A(H20A), C20B(H20B), C21A(H21A),
 C21B(H21B), C22A(H22A)
;
_olex2_submission_special_instructions 'No special instructions were received'
_shelx_shelxl_version_number 2018/3
_shelx_space_group_comment
;
The symmetry employed for this shelxl refinement is uniquely defined
by the following loop, which should always be used as a source of
symmetry information in preference to the above space-group names.
They are only intended as comments.
;
_shelx_estimated_absorpt_t_min 0.940
_shelx_estimated_absorpt_t_max 0.975
_diffrn_measurement_ambient_temperature_device_make 'Oxford Cryostream 800'

loop_
_space_group_symop_operation_xyz
'x, y, z'
'-x, -y, -z'

loop_
_atom_site_label
_atom_site_type_symbol
_atom_site_fract_x
_atom_site_fract_y
_atom_site_fract_z
_atom_site_U_iso_or_equiv
_atom_site_adp_type
_atom_site_occupancy
_atom_site_site_symmetry_order
_atom_site_calc_flag
_atom_site_refinement_flags_posn
_atom_site_refinement_flags_adp
_atom_site_refinement_flags_occupancy
_atom_site_disorder_assembly
_atom_site_disorder_group
S1 S 0.45026(3) 0.71131(2) 0.12446(2) 0.02378(6) Uani 1 1 d . . . . .
F1A F 0.3156(3) 0.6533(3) 0.4050(3) 0.0423(5) Uani 0.5428(17) 1 d D . P A 1
F1B F 0.4045(2) 0.4929(2) 0.43778(15) 0.0412(4) Uani 0.4572(17) 1 d D . P A 2
F2A F 0.12045(17) 0.65272(16) 0.35750(15) 0.0427(4) Uani 0.5428(17) 1 d D . P A 1
F2B F 0.1690(8) 0.4633(9) 0.4738(8) 0.0366(10) Uani 0.4572(17) 1 d D . P A 2
F3A F 0.2003(7) 0.4634(6) 0.4755(6) 0.0400(11) Uani 0.5428(17) 1 d D . P A 1
F3B F 0.2506(4) 0.6660(3) 0.3981(3) 0.0522(8) Uani 0.4572(17) 1 d D . P A 2
C1 C 0.58160(12) 0.74462(11) 0.18182(10) 0.02578(18) Uani 1 1 d . . . . .
C2 C 0.71278(13) 0.66851(13) 0.19552(11) 0.0317(2) Uani 1 1 d . . . . .
H2 H 0.736977 0.588392 0.179343 0.038 Uiso 1 1 calc R U . . .
C3 C 0.80680(14) 0.71575(15) 0.23415(13) 0.0365(2) Uani 1 1 d . . . . .
H3 H 0.897214 0.666260 0.246192 0.044 Uiso 1 1 calc R U . . .
C4 C 0.77076(15) 0.83440(15) 0.25550(12) 0.0364(2) Uani 1 1 d . . . . .
H4 H 0.836714 0.863864 0.282701 0.044 Uiso 1 1 calc R U . . .
C5 C 0.64011(14) 0.91111(13) 0.23793(11) 0.0320(2) Uani 1 1 d . . . . .
H5 H 0.617801 0.992774 0.251518 0.038 Uiso 1 1 calc R U . . .
C6 C 0.54323(12) 0.86588(11) 0.20020(10) 0.02593(18) Uani 1 1 d . . . . .
C7 C 0.40346(12) 0.93019(10) 0.17206(10) 0.02468(17) Uani 1 1 d . . . . .
C8 C 0.33809(11) 0.85781(10) 0.13172(10) 0.02440(17) Uani 1 1 d . . . . .
C9 C 0.20637(12) 0.89898(11) 0.09777(11) 0.02864(19) Uani 1 1 d . . . . .
H9 H 0.166028 0.848051 0.069307 0.034 Uiso 1 1 calc R U . . .
C10 C 0.13633(13) 1.01870(12) 0.10752(12) 0.0319(2) Uani 1 1 d . . . . .
H10 H 0.045193 1.050184 0.086282 0.038 Uiso 1 1 calc R U . . .
C11 C 0.19811(14) 1.09287(11) 0.14798(11) 0.0321(2) Uani 1 1 d . . . . .
H11 H 0.148098 1.174117 0.154040 0.039 Uiso 1 1 calc R U . . .
C12 C 0.33150(13) 1.05052(11) 0.17971(11) 0.0293(2) Uani 1 1 d . . . . .
H12 H 0.373011 1.102710 0.206213 0.035 Uiso 1 1 calc R U . . .
C13A C 0.2501(3) 0.5809(3) 0.3738(3) 0.0282(5) Uani 0.5428(17) 1 d D . P A 1
C13B C 0.2909(4) 0.5423(3) 0.3935(3) 0.0283(6) Uani 0.4572(17) 1 d D . P A 2
C14 C 0.34013(13) 0.56207(10) 0.25227(10) 0.02754(19) Uani 1 1 d . . . . .
C15A C 0.2380(3) 0.5150(2) 0.1953(2) 0.0280(4) Uani 0.5428(17) 1 d . . P A 1
H15A H 0.244040 0.572562 0.102865 0.034 Uiso 0.5428(17) 1 calc R U P A 1
C15B C 0.4411(4) 0.4394(2) 0.2427(3) 0.0315(5) Uani 0.4572(17) 1 d . . P A 2
H15B H 0.547421 0.456481 0.178469 0.038 Uiso 0.4572(17) 1 calc R U P A 2
C16A C 0.3804(3) 0.43475(18) 0.21885(19) 0.0213(3) Uani 0.5428(17) 1 d . . P A 1
H16A H 0.472402 0.438714 0.142309 0.026 Uiso 0.5428(17) 1 calc R U P A 1
C16B C 0.3095(4) 0.4835(3) 0.1934(2) 0.0280(5) Uani 0.4572(17) 1 d . . P A 2
H16B H 0.327873 0.524927 0.097734 0.034 Uiso 0.4572(17) 1 calc R U P A 2
C17A C 0.3243(3) 0.2986(2) 0.3261(2) 0.0264(4) Uani 0.5428(17) 1 d . . P A 1
C17B C 0.1891(4) 0.3771(3) 0.2837(3) 0.0342(6) Uani 0.4572(17) 1 d . . P A 2
C18A C 0.1642(3) 0.2911(3) 0.3608(3) 0.0343(5) Uani 0.5428(17) 1 d . . P A 1
C18B C 0.0457(4) 0.3754(3) 0.2792(3) 0.0412(6) Uani 0.4572(17) 1 d . . P A 2
H18B H 0.012720 0.446208 0.212311 0.049 Uiso 0.4572(17) 1 calc R U P A 2
C19A C 0.0877(5) 0.1719(5) 0.4607(5) 0.0456(10) Uani 0.5428(17) 1 d . . P A 1
H19A H -0.020403 0.165753 0.486612 0.055 Uiso 0.5428(17) 1 calc R U P A 1
C19B C -0.0514(4) 0.2651(4) 0.3773(4) 0.0537(9) Uani 0.4572(17) 1 d . . P A 2
H19B H -0.151985 0.260865 0.377645 0.064 Uiso 0.4572(17) 1 calc R U P A 2
C20A C 0.1710(4) 0.0628(3) 0.5215(2) 0.0472(7) Uani 0.5428(17) 1 d . . P A 1
H20A H 0.119241 -0.018766 0.589145 0.057 Uiso 0.5428(17) 1 calc R U P A 1
C20B C 0.0004(7) 0.1627(4) 0.4732(4) 0.0636(14) Uani 0.4572(17) 1 d . . P A 2
H20B H -0.066850 0.090256 0.540316 0.076 Uiso 0.4572(17) 1 calc R U P A 2
C21A C 0.3289(4) 0.0703(2) 0.4855(2) 0.0434(6) Uani 0.5428(17) 1 d . . P A 1
H21A H 0.384097 -0.006551 0.527559 0.052 Uiso 0.5428(17) 1 calc R U P A 1
C21B C 0.1455(8) 0.1634(6) 0.4737(5) 0.0519(13) Uani 0.4572(17) 1 d . . P A 2
H21B H 0.180625 0.090944 0.538197 0.062 Uiso 0.4572(17) 1 calc R U P A 2
C22A C 0.4077(3) 0.1901(2) 0.3877(2) 0.0338(4) Uani 0.5428(17) 1 d . . P A 1
H22A H 0.515372 0.196683 0.364384 0.041 Uiso 0.5428(17) 1 calc R U P A 1
C22B C 0.2414(6) 0.2736(3) 0.3767(3) 0.0402(7) Uani 0.4572(17) 1 d . . P A 2
C23A C 0.1002(3) 0.4213(3) 0.2830(3) 0.0357(5) Uani 0.5428(17) 1 d . . P A 1
H23A H 0.024025 0.461021 0.340209 0.043 Uiso 0.5428(17) 1 calc R U P A 1
H23B H 0.050486 0.405920 0.230906 0.043 Uiso 0.5428(17) 1 calc R U P A 1
C23B C 0.4037(4) 0.2988(3) 0.3599(3) 0.0442(7) Uani 0.4572(17) 1 d . . P A 2
H23C H 0.474438 0.226991 0.340962 0.053 Uiso 0.4572(17) 1 calc R U P A 2
H23D H 0.409135 0.302240 0.438350 0.053 Uiso 0.4572(17) 1 calc R U P A 2
F4A F 0.7663(4) 0.3914(5) 0.1423(7) 0.0667(12) Uani 0.530(11) 1 d D . P B 1
F5A F 0.6567(6) 0.2555(7) 0.0958(6) 0.0325(6) Uani 0.530(11) 1 d D . P B 1
F6A F 0.8052(3) 0.1623(4) 0.2281(2) 0.0492(8) Uani 0.530(11) 1 d D . P B 1
F7A F 0.9229(8) 0.2810(8) 0.0210(9) 0.0570(14) Uani 0.530(11) 1 d D . P B 1
B1A B 0.7851(8) 0.2743(7) 0.1207(7) 0.0345(11) Uani 0.530(11) 1 d D . P B 1
F4B F 0.7773(6) 0.4393(6) 0.0820(6) 0.0597(10) Uani 0.470(11) 1 d D . P B 2
F5B F 0.6736(10) 0.2535(10) 0.1099(9) 0.0582(17) Uani 0.470(11) 1 d D . P B 2
F6B F 0.8128(6) 0.2292(10) 0.2306(4) 0.105(2) Uani 0.470(11) 1 d D . P B 2
F7B F 0.9175(8) 0.2906(8) 0.0050(9) 0.0501(15) Uani 0.470(11) 1 d D . P B 2
B1B B 0.8028(12) 0.3021(9) 0.1087(9) 0.0447(19) Uani 0.470(11) 1 d D . P B 2

loop_
_atom_site_aniso_label
_atom_site_aniso_U_11
_atom_site_aniso_U_22
_atom_site_aniso_U_33
_atom_site_aniso_U_23
_atom_site_aniso_U_13
_atom_site_aniso_U_12
S1 0.02541(11) 0.02358(11) 0.02421(11) -0.01499(9) -0.00591(8) 0.00466(8)
F1A 0.0491(11) 0.0504(11) 0.0297(7) -0.0238(7) 0.0008(9) -0.0174(10)
F1B 0.0371(8) 0.0629(11) 0.0243(7) -0.0175(7) -0.0076(6) -0.0096(8)
F2A 0.0330(7) 0.0451(8) 0.0407(8) -0.0208(6) -0.0008(6) 0.0053(6)
F2B 0.0333(16) 0.0395(15) 0.0343(15) -0.0222(12) 0.0039(11) -0.0082(11)
F3A 0.061(3) 0.0242(10) 0.0220(10) -0.0087(8) 0.0013(16) -0.0054(15)
F3B 0.089(2) 0.0255(9) 0.0327(10) -0.0221(8) 0.0064(15) -0.0097(14)
C1 0.0262(4) 0.0287(4) 0.0255(4) -0.0164(4) -0.0075(3) 0.0044(3)
C2 0.0310(5) 0.0365(5) 0.0326(5) -0.0211(4) -0.0116(4) 0.0101(4)
C3 0.0322(5) 0.0486(7) 0.0360(6) -0.0246(5) -0.0148(4) 0.0104(5)
C4 0.0340(5) 0.0495(7) 0.0355(6) -0.0257(5) -0.0130(4) 0.0025(5)
C5 0.0344(5) 0.0364(5) 0.0311(5) -0.0206(4) -0.0095(4) 0.0009(4)
C6 0.0282(4) 0.0272(4) 0.0237(4) -0.0145(4) -0.0061(3) 0.0022(3)
C7 0.0275(4) 0.0226(4) 0.0231(4) -0.0126(3) -0.0046(3) 0.0024(3)
C8 0.0254(4) 0.0221(4) 0.0252(4) -0.0134(3) -0.0052(3) 0.0041(3)
C9 0.0269(4) 0.0285(5) 0.0315(5) -0.0161(4) -0.0083(4) 0.0049(4)
C10 0.0285(5) 0.0304(5) 0.0350(5) -0.0163(4) -0.0086(4) 0.0085(4)
C11 0.0349(5) 0.0251(4) 0.0328(5) -0.0158(4) -0.0060(4) 0.0076(4)
C12 0.0353(5) 0.0242(4) 0.0286(5) -0.0158(4) -0.0062(4) 0.0032(4)
C13A 0.0333(13) 0.0251(12) 0.0230(10) -0.0122(9) -0.0004(8) -0.0069(9)
C13B 0.0378(17) 0.0217(13) 0.0251(12) -0.0134(11) -0.0047(10) -0.0023(10)
C14 0.0334(5) 0.0224(4) 0.0251(4) -0.0142(3) -0.0041(4) 0.0038(3)
C15A 0.0256(9) 0.0260(9) 0.0397(11) -0.0203(8) -0.0116(8) 0.0028(8)
C15B 0.0400(14) 0.0223(10) 0.0299(11) -0.0145(9) -0.0087(10) 0.0097(9)
C16A 0.0243(8) 0.0200(7) 0.0260(8) -0.0154(6) -0.0101(7) 0.0053(7)
C16B 0.0370(15) 0.0235(11) 0.0243(10) -0.0135(8) -0.0038(11) -0.0066(11)
C17A 0.0340(10) 0.0222(8) 0.0254(9) -0.0160(7) -0.0038(8) -0.0020(7)
C17B 0.0482(16) 0.0246(11) 0.0294(11) -0.0162(9) -0.0029(10) -0.0079(10)
C18A 0.0393(12) 0.0309(11) 0.0389(12) -0.0225(10) -0.0071(10) -0.0067(9)
C18B 0.0443(15) 0.0387(14) 0.0445(15) -0.0284(12) -0.0025(12) -0.0059(12)
C19A 0.053(2) 0.0404(17) 0.045(2) -0.0251(15) 0.0001(16) -0.0218(18)
C19B 0.0571(19) 0.0536(18) 0.0552(19) -0.0402(17) 0.0081(15) -0.0233(15)
C20A 0.0783(19) 0.0311(11) 0.0277(10) -0.0123(8) -0.0037(11) -0.0219(11)
C20B 0.102(4) 0.0405(17) 0.0400(17) -0.0263(14) 0.013(2) -0.038(2)
C21A 0.0781(18) 0.0243(9) 0.0251(9) -0.0103(7) -0.0126(10) -0.0037(10)
C21B 0.092(4) 0.0310(16) 0.0289(15) -0.0156(12) -0.004(2) -0.017(3)
C22A 0.0512(12) 0.0243(8) 0.0246(8) -0.0132(7) -0.0086(8) 0.0024(8)
C22B 0.071(3) 0.0206(11) 0.0281(13) -0.0147(10) -0.0087(17) -0.0028(14)
C23A 0.0264(10) 0.0349(10) 0.0549(14) -0.0277(10) -0.0103(9) -0.0043(9)
C23B 0.067(2) 0.0265(12) 0.0341(13) -0.0128(10) -0.0167(13) 0.0126(12)
F4A 0.0715(15) 0.0468(18) 0.101(3) -0.055(2) -0.0216(19) 0.0078(14)
F5A 0.0294(10) 0.0377(13) 0.0339(10) -0.0196(9) -0.0101(8) 0.0037(8)
F6A 0.0446(12) 0.0570(15) 0.0563(11) -0.0306(10) -0.0225(8) 0.0081(8)
F7A 0.046(2) 0.060(2) 0.056(2) -0.0279(16) -0.0117(15) 0.0233(16)
B1A 0.0282(15) 0.031(2) 0.048(2) -0.027(2) -0.0051(14) 0.0016(15)
F4B 0.0813(19) 0.0423(18) 0.078(3) -0.0448(18) -0.033(2) 0.0158(16)
F5B 0.055(3) 0.053(2) 0.068(3) -0.038(2) -0.0038(19) -0.002(2)
F6B 0.134(3) 0.108(5) 0.0597(18) -0.027(2) -0.048(2) 0.049(3)
F7B 0.036(2) 0.046(2) 0.063(3) -0.033(2) 0.0024(19) -0.0038(19)
B1B 0.050(4) 0.034(3) 0.049(3) -0.022(2) -0.013(2) 0.008(2)

loop_
_atom_type_symbol
_atom_type_description
_atom_type_scat_dispersion_real
_atom_type_scat_dispersion_imag
_atom_type_scat_source
C C 0.0033 0.0016 'International Tables Vol C Tables 4.2.6.8 and 6.1.1.4'
H H 0.0000 0.0000 'International Tables Vol C Tables 4.2.6.8 and 6.1.1.4'
B B 0.0013 0.0007 'International Tables Vol C Tables 4.2.6.8 and 6.1.1.4'
F F 0.0171 0.0103 'International Tables Vol C Tables 4.2.6.8 and 6.1.1.4'
S S 0.1246 0.1234 'International Tables Vol C Tables 4.2.6.8 and 6.1.1.4'

loop_
_geom_angle_atom_site_label_1
_geom_angle_atom_site_label_2
_geom_angle_atom_site_label_3
_geom_angle
_geom_angle_site_symmetry_1
_geom_angle_site_symmetry_3
_geom_angle_publ_flag
C1 S1 C8 92.27(5) . . ?
C1 S1 C14 107.87(5) . . ?
C8 S1 C14 107.29(5) . . ?
C2 C1 S1 124.78(8) . . ?
C2 C1 C6 124.09(10) . . ?
C6 C1 S1 110.88(8) . . ?
C1 C2 H2 121.8 . . ?
C1 C2 C3 116.35(11) . . ?
C3 C2 H2 121.8 . . ?
C2 C3 H3 119.5 . . ?
C2 C3 C4 121.04(11) . . ?
C4 C3 H3 119.5 . . ?
C3 C4 H4 119.2 . . ?
C3 C4 C5 121.55(11) . . ?
C5 C4 H4 119.2 . . ?
C4 C5 H5 120.6 . . ?
C6 C5 C4 118.73(11) . . ?
C6 C5 H5 120.6 . . ?
C1 C6 C7 113.01(9) . . ?
C5 C6 C1 118.20(10) . . ?
C5 C6 C7 128.76(10) . . ?
C8 C7 C6 113.00(8) . . ?
C12 C7 C6 128.85(10) . . ?
C12 C7 C8 118.14(10) . . ?
C7 C8 S1 110.79(8) . . ?
C9 C8 S1 125.27(8) . . ?
C9 C8 C7 123.91(9) . . ?
C8 C9 H9 121.7 . . ?
C8 C9 C10 116.64(10) . . ?
C10 C9 H9 121.7 . . ?
C9 C10 H10 119.6 . . ?
C11 C10 C9 120.87(11) . . ?
C11 C10 H10 119.6 . . ?
C10 C11 H11 119.3 . . ?
C12 C11 C10 121.40(10) . . ?
C12 C11 H11 119.3 . . ?
C7 C12 H12 120.5 . . ?
C11 C12 C7 119.02(10) . . ?
C11 C12 H12 120.5 . . ?
F1A C13A F2A 104.1(2) . . ?
F1A C13A F3A 109.6(4) . . ?
F1A C13A C14 116.5(2) . . ?
F2A C13A C14 108.4(2) . . ?
F3A C13A F2A 104.7(3) . . ?
F3A C13A C14 112.6(4) . . ?
F1B C13B F2B 109.0(4) . . ?
F1B C13B F3B 109.0(3) . . ?
F1B C13B C14 109.8(2) . . ?
F2B C13B F3B 105.0(5) . . ?
F2B C13B C14 115.3(5) . . ?
F3B C13B C14 108.5(3) . . ?
C13A C14 S1 113.29(12) . . ?
C13A C14 C15A 113.90(16) . . ?
C13A C14 C16A 133.55(14) . . ?
C13B C14 S1 119.61(14) . . ?
C13B C14 C15B 106.61(18) . . ?
C15A C14 S1 108.94(10) . . ?
C15B C14 S1 105.36(12) . . ?
C16A C14 S1 112.30(9) . . ?
C16A C14 C15A 57.04(13) . . ?
C16B C14 S1 108.46(11) . . ?
C16B C14 C13B 131.86(17) . . ?
C16B C14 C15B 59.9(2) . . ?
C14 C15A H15A 117.3 . . ?
C16A C15A C14 59.59(12) . . ?
C16A C15A H15A 117.3 . . ?
C16A C15A C23A 108.32(19) . . ?
C23A C15A C14 122.32(18) . . ?
C23A C15A H15A 117.3 . . ?
C14 C15B H15B 118.8 . . ?
C14 C15B C23B 118.7(2) . . ?
C16B C15B C14 57.36(14) . . ?
C16B C15B H15B 118.8 . . ?
C16B C15B C23B 108.7(3) . . ?
C23B C15B H15B 118.8 . . ?
C14 C16A H16A 118.9 . . ?
C15A C16A C14 63.37(12) . . ?
C15A C16A H16A 118.9 . . ?
C17A C16A C14 117.60(14) . . ?
C17A C16A C15A 105.54(18) . . ?
C17A C16A H16A 118.9 . . ?
C14 C16B C15B 62.78(16) . . ?
C14 C16B H16B 120.0 . . ?
C14 C16B C17B 113.90(18) . . ?
C15B C16B H16B 120.0 . . ?
C15B C16B C17B 106.2(2) . . ?
C17B C16B H16B 120.0 . . ?
C18A C17A C16A 109.9(2) . . ?
C22A C17A C16A 128.6(2) . . ?
C22A C17A C18A 121.6(2) . . ?
C18B C17B C16B 127.4(3) . . ?
C18B C17B C22B 122.2(3) . . ?
C22B C17B C16B 110.3(3) . . ?
C17A C18A C23A 111.6(2) . . ?
C19A C18A C17A 119.2(3) . . ?
C19A C18A C23A 129.1(3) . . ?
C17B C18B H18B 121.1 . . ?
C17B C18B C19B 117.8(3) . . ?
C19B C18B H18B 121.1 . . ?
C18A C19A H19A 120.4 . . ?
C20A C19A C18A 119.3(4) . . ?
C20A C19A H19A 120.4 . . ?
C18B C19B H19B 120.1 . . ?
C20B C19B C18B 119.8(4) . . ?
C20B C19B H19B 120.1 . . ?
C19A C20A H20A 119.4 . . ?
C19A C20A C21A 121.1(3) . . ?
C21A C20A H20A 119.4 . . ?
C19B C20B H20B 119.1 . . ?
C21B C20B C19B 121.7(4) . . ?
C21B C20B H20B 119.1 . . ?
C20A C21A H21A 119.7 . . ?
C20A C21A C22A 120.6(2) . . ?
C22A C21A H21A 119.7 . . ?
C20B C21B H21B 120.8 . . ?
C20B C21B C22B 118.4(5) . . ?
C22B C21B H21B 120.8 . . ?
C17A C22A C21A 118.2(3) . . ?
C17A C22A H22A 120.9 . . ?
C21A C22A H22A 120.9 . . ?
C17B C22B C21B 120.0(5) . . ?
C17B C22B C23B 112.0(3) . . ?
C21B C22B C23B 127.9(4) . . ?
C15A C23A H23A 110.8 . . ?
C15A C23A H23B 110.8 . . ?
C18A C23A C15A 104.5(2) . . ?
C18A C23A H23A 110.8 . . ?
C18A C23A H23B 110.8 . . ?
H23A C23A H23B 108.9 . . ?
C15B C23B H23C 111.2 . . ?
C15B C23B H23D 111.2 . . ?
C22B C23B C15B 102.7(3) . . ?
C22B C23B H23C 111.2 . . ?
C22B C23B H23D 111.2 . . ?
H23C C23B H23D 109.1 . . ?
F4A B1A F5A 109.9(6) . . ?
F4A B1A F6A 109.6(6) . . ?
F4A B1A F7A 109.9(6) . . ?
F6A B1A F5A 110.6(5) . . ?
F6A B1A F7A 103.5(6) . . ?
F7A B1A F5A 113.1(7) . . ?
F4B B1B F5B 106.7(8) . . ?
F6B B1B F4B 111.3(7) . . ?
F6B B1B F5B 106.2(7) . . ?
F7B B1B F4B 108.5(7) . . ?
F7B B1B F5B 104.2(8) . . ?
F7B B1B F6B 119.1(9) . . ?

loop_
_geom_bond_atom_site_label_1
_geom_bond_atom_site_label_2
_geom_bond_distance
_geom_bond_site_symmetry_2
_geom_bond_publ_flag
S1 C1 1.7697(11) . ?
S1 C8 1.7777(10) . ?
S1 C14 1.8060(11) . ?
F1A C13A 1.317(3) . ?
F1B C13B 1.300(4) . ?
F2A C13A 1.363(3) . ?
F2B C13B 1.327(7) . ?
F3A C13A 1.326(5) . ?
F3B C13B 1.357(4) . ?
C1 C2 1.3865(15) . ?
C1 C6 1.4011(14) . ?
C2 H2 0.9500 . ?
C2 C3 1.3877(17) . ?
C3 H3 0.9500 . ?
C3 C4 1.3908(18) . ?
C4 H4 0.9500 . ?
C4 C5 1.3941(18) . ?
C5 H5 0.9500 . ?
C5 C6 1.3886(15) . ?
C6 C7 1.4637(15) . ?
C7 C8 1.3976(14) . ?
C7 C12 1.3959(14) . ?
C8 C9 1.3881(15) . ?
C9 H9 0.9500 . ?
C9 C10 1.3927(15) . ?
C10 H10 0.9500 . ?
C10 C11 1.3924(17) . ?
C11 H11 0.9500 . ?
C11 C12 1.3909(17) . ?
C12 H12 0.9500 . ?
C13A C14 1.493(3) . ?
C13B C14 1.526(4) . ?
C14 C15A 1.618(2) . ?
C14 C15B 1.528(3) . ?
C14 C16A 1.561(2) . ?
C14 C16B 1.447(2) . ?
C15A H15A 1.0000 . ?
C15A C16A 1.519(3) . ?
C15A C23A 1.520(3) . ?
C15B H15B 1.0000 . ?
C15B C16B 1.486(5) . ?
C15B C23B 1.541(4) . ?
C16A H16A 1.0000 . ?
C16A C17A 1.489(3) . ?
C16B H16B 1.0000 . ?
C16B C17B 1.489(4) . ?
C17A C18A 1.409(3) . ?
C17A C22A 1.383(3) . ?
C17B C18B 1.370(5) . ?
C17B C22B 1.374(5) . ?
C18A C19A 1.395(5) . ?
C18A C23A 1.489(4) . ?
C18B H18B 0.9500 . ?
C18B C19B 1.411(4) . ?
C19A H19A 0.9500 . ?
C19A C20A 1.382(6) . ?
C19B H19B 0.9500 . ?
C19B C20B 1.389(7) . ?
C20A H20A 0.9500 . ?
C20A C21A 1.388(5) . ?
C20B H20B 0.9500 . ?
C20B C21B 1.364(8) . ?
C21A H21A 0.9500 . ?
C21A C22A 1.400(3) . ?
C21B H21B 0.9500 . ?
C21B C22B 1.402(6) . ?
C22A H22A 0.9500 . ?
C22B C23B 1.514(6) . ?
C23A H23A 0.9900 . ?
C23A H23B 0.9900 . ?
C23B H23C 0.9900 . ?
C23B H23D 0.9900 . ?
F4A B1A 1.381(7) . ?
F5A B1A 1.410(7) . ?
F6A B1A 1.387(8) . ?
F7A B1A 1.396(8) . ?
F4B B1B 1.378(8) . ?
F5B B1B 1.392(9) . ?
F6B B1B 1.368(10) . ?
F7B B1B 1.365(10) . ?

loop_
_geom_torsion_atom_site_label_1
_geom_torsion_atom_site_label_2
_geom_torsion_atom_site_label_3
_geom_torsion_atom_site_label_4
_geom_torsion
_geom_torsion_site_symmetry_1
_geom_torsion_site_symmetry_2
_geom_torsion_site_symmetry_3
_geom_torsion_site_symmetry_4
_geom_torsion_publ_flag
S1 C1 C2 C3 176.00(9) . . . . ?
S1 C1 C6 C5 -176.36(8) . . . . ?
S1 C1 C6 C7 2.01(11) . . . . ?
S1 C8 C9 C10 -178.63(8) . . . . ?
S1 C14 C15A C16A 104.81(11) . . . . ?
S1 C14 C15A C23A -161.75(18) . . . . ?
S1 C14 C15B C16B -102.72(14) . . . . ?
S1 C14 C15B C23B 162.5(3) . . . . ?
S1 C14 C16A C15A -98.75(13) . . . . ?
S1 C14 C16A C17A 166.89(16) . . . . ?
S1 C14 C16B C15B 97.41(15) . . . . ?
S1 C14 C16B C17B -165.9(2) . . . . ?
F1A C13A C14 S1 -36.9(3) . . . . ?
F1A C13A C14 C15A -162.1(2) . . . . ?
F1A C13A C14 C16A 131.4(3) . . . . ?
F1B C13B C14 S1 -80.1(2) . . . . ?
F1B C13B C14 C15B 39.0(3) . . . . ?
F1B C13B C14 C16B 103.2(3) . . . . ?
F2A C13A C14 S1 79.98(19) . . . . ?
F2A C13A C14 C15A -45.3(2) . . . . ?
F2A C13A C14 C16A -111.7(2) . . . . ?
F2B C13B C14 S1 156.3(4) . . . . ?
F2B C13B C14 C15B -84.5(5) . . . . ?
F2B C13B C14 C16B -20.3(6) . . . . ?
F3A C13A C14 S1 -164.7(3) . . . . ?
F3A C13A C14 C15A 70.1(4) . . . . ?
F3A C13A C14 C16A 3.6(5) . . . . ?
F3B C13B C14 S1 38.9(3) . . . . ?
F3B C13B C14 C15B 158.1(3) . . . . ?
F3B C13B C14 C16B -137.8(3) . . . . ?
C1 S1 C8 C7 2.04(8) . . . . ?
C1 S1 C8 C9 179.85(10) . . . . ?
C1 S1 C14 C13A 60.91(15) . . . . ?
C1 S1 C14 C13B 38.40(18) . . . . ?
C1 S1 C14 C15A -171.21(11) . . . . ?
C1 S1 C14 C15B -81.41(15) . . . . ?
C1 S1 C14 C16A -109.96(12) . . . . ?
C1 S1 C14 C16B -144.20(17) . . . . ?
C1 C2 C3 C4 -0.98(18) . . . . ?
C1 C6 C7 C8 -0.48(13) . . . . ?
C1 C6 C7 C12 179.93(10) . . . . ?
C2 C1 C6 C5 -1.83(16) . . . . ?
C2 C1 C6 C7 176.53(10) . . . . ?
C2 C3 C4 C5 -0.6(2) . . . . ?
C3 C4 C5 C6 1.03(19) . . . . ?
C4 C5 C6 C1 0.13(16) . . . . ?
C4 C5 C6 C7 -177.94(11) . . . . ?
C5 C6 C7 C8 177.67(11) . . . . ?
C5 C6 C7 C12 -1.92(18) . . . . ?
C6 C1 C2 C3 2.23(17) . . . . ?
C6 C7 C8 S1 -1.27(11) . . . . ?
C6 C7 C8 C9 -179.11(10) . . . . ?
C6 C7 C12 C11 179.98(10) . . . . ?
C7 C8 C9 C10 -1.10(16) . . . . ?
C8 S1 C1 C2 -176.79(10) . . . . ?
C8 S1 C1 C6 -2.31(8) . . . . ?
C8 S1 C14 C13A -37.36(15) . . . . ?
C8 S1 C14 C13B -59.87(18) . . . . ?
C8 S1 C14 C15A 90.52(11) . . . . ?
C8 S1 C14 C15B -179.68(15) . . . . ?
C8 S1 C14 C16A 151.77(12) . . . . ?
C8 S1 C14 C16B 117.53(17) . . . . ?
C8 C7 C12 C11 0.41(15) . . . . ?
C8 C9 C10 C11 0.75(17) . . . . ?
C9 C10 C11 C12 0.14(18) . . . . ?
C10 C11 C12 C7 -0.73(17) . . . . ?
C12 C7 C8 S1 178.37(8) . . . . ?
C12 C7 C8 C9 0.53(16) . . . . ?
C13A C14 C15A C16A -127.65(17) . . . . ?
C13A C14 C15A C23A -34.2(3) . . . . ?
C13A C14 C16A C15A 92.9(2) . . . . ?
C13A C14 C16A C17A -1.5(3) . . . . ?
C13B C14 C15B C16B 129.2(2) . . . . ?
C13B C14 C15B C23B 34.5(4) . . . . ?
C13B C14 C16B C15B -85.6(3) . . . . ?
C13B C14 C16B C17B 11.0(4) . . . . ?
C14 S1 C1 C2 74.23(11) . . . . ?
C14 S1 C1 C6 -111.29(8) . . . . ?
C14 S1 C8 C7 111.55(8) . . . . ?
C14 S1 C8 C9 -70.64(10) . . . . ?
C14 C15A C16A C17A 113.49(15) . . . . ?
C14 C15A C23A C18A -62.1(3) . . . . ?
C14 C15B C16B C17B -109.0(2) . . . . ?
C14 C15B C23B C22B 58.9(3) . . . . ?
C14 C16A C17A C18A 71.0(2) . . . . ?
C14 C16A C17A C22A -109.3(2) . . . . ?
C14 C16B C17B C18B 111.4(3) . . . . ?
C14 C16B C17B C22B -69.3(3) . . . . ?
C15A C14 C16A C17A -94.4(2) . . . . ?
C15A C16A C17A C18A 3.3(2) . . . . ?
C15A C16A C17A C22A -176.95(19) . . . . ?
C15B C14 C16B C17B 96.6(3) . . . . ?
C15B C16B C17B C18B 178.4(3) . . . . ?
C15B C16B C17B C22B -2.4(3) . . . . ?
C16A C14 C15A C23A 93.4(2) . . . . ?
C16A C15A C23A C18A 2.9(2) . . . . ?
C16A C17A C18A C19A -179.5(3) . . . . ?
C16A C17A C18A C23A -1.5(2) . . . . ?
C16A C17A C22A C21A -178.91(19) . . . . ?
C16B C14 C15B C23B -94.7(3) . . . . ?
C16B C15B C23B C22B -3.5(3) . . . . ?
C16B C17B C18B C19B -178.5(2) . . . . ?
C16B C17B C22B C21B 178.8(3) . . . . ?
C16B C17B C22B C23B 0.2(3) . . . . ?
C17A C18A C19A C20A -1.4(5) . . . . ?
C17A C18A C23A C15A -0.9(3) . . . . ?
C17B C18B C19B C20B -0.4(4) . . . . ?
C17B C22B C23B C15B 2.1(3) . . . . ?
C18A C17A C22A C21A 0.8(3) . . . . ?
C18A C19A C20A C21A 0.5(5) . . . . ?
C18B C17B C22B C21B -1.9(5) . . . . ?
C18B C17B C22B C23B 179.4(2) . . . . ?
C18B C19B C20B C21B -1.9(5) . . . . ?
C19A C18A C23A C15A 176.8(3) . . . . ?
C19A C20A C21A C22A 1.1(4) . . . . ?
C19B C20B C21B C22B 2.3(6) . . . . ?
C20A C21A C22A C17A -1.8(3) . . . . ?
C20B C21B C22B C17B -0.4(6) . . . . ?
C20B C21B C22B C23B 178.0(3) . . . . ?
C21B C22B C23B C15B -176.5(3) . . . . ?
C22A C17A C18A C19A 0.7(4) . . . . ?
C22A C17A C18A C23A 178.71(19) . . . . ?
C22B C17B C18B C19B 2.3(4) . . . . ?
C23A C15A C16A C14 -117.31(18) . . . . ?
C23A C15A C16A C17A -3.8(2) . . . . ?
C23A C18A C19A C20A -178.9(3) . . . . ?
C23B C15B C16B C14 112.6(2) . . . . ?
C23B C15B C16B C17B 3.7(3) . . . . ?
